data_1526524
loop_
_publ_author_name
'Kan, A.'
'Ogawa, H.'
'Ohsato, H.'
'Ishihara, S.'

_publ_section_title
;
 Effects of variations in crystal structure on microwave dielectric
 properties of Y2 Ba Cu O5
;
_journal_name_full 'Journal of the European Ceramic Society'
_journal_page_first 2593
_journal_page_last 2598
_journal_volume 21
_journal_year 2001
_chemical_formula_sum 'Ba Cu O5 Tm2'
_chemical_name_systematic 'Tm2 Ba Cu O5'
_space_group_IT_number 62
_symmetry_space_group_name_Hall '-P 2ac 2n'
_symmetry_space_group_name_H-M 'P n m a'
_cell_angle_alpha 90
_cell_angle_beta 90
_cell_angle_gamma 90
_cell_formula_units_Z 4
_cell_length_a 12.095
_cell_length_b 5.6
_cell_length_c 7.06
_cell_volume 478.188
_citation_journal_id_ASTM JECSER
_cod_data_source_file Kan_JECSER_2001_1368.cif
_cod_data_source_block Ba1Cu1O5Tm2
_cod_original_cell_volume 478.1879
_cod_original_formula_sum 'Ba1 Cu1 O5 Tm2'
_cod_database_code 1526524

loop_
_symmetry_equiv_pos_as_xyz
x,y,z
-x+1/2,-y,z+1/2
x+1/2,-y+1/2,-z+1/2
-x,y+1/2,-z
-x,-y,-z
x-1/2,y,-z-1/2
-x-1/2,y-1/2,z-1/2
x,-y-1/2,z

loop_
_atom_site_label
_atom_site_type_symbol
_atom_site_fract_x
_atom_site_fract_y
_atom_site_fract_z
_atom_site_occupancy
_atom_site_U_iso_or_equiv
Tm1 Tm+3 0.289 0.25 0.1189 1 0.0
O2 O-2 0.2046 0.4888 0.3542 1 0.0
O3 O-2 0.0983 0.25 0.073 1 0.0
O1 O-2 0.412 0.0001 0.17 1 0.0
Ba1 Ba+2 0.9042 0.25 0.9303 1 0.0
Tm2 Tm+3 0.0741 0.25 0.3976 1 0.0
Cu1 Cu+2 0.6574 0.25 0.7151 1 0.0
